data_2009771
loop_
_publ_author_name
'Das, A. K.'
'Datta, M.'
'Mazumdar, S. K.'
'Bhaumik, G.'
'Mazumdar, B.'
'Talapatra, S. K.'

_publ_section_title
2,3-Dihydro-6-hydroxy-1,3-dimethyl-7-propyl-9-(2-thienylmethyl)pyrimido[2,1-<i>f</i>]purine-4,8(1<i>H</i>,9<i>H</i>)-dione
_journal_issue 6
_journal_name_full 'Acta Crystallographica Section C'
_journal_page_first 952
_journal_page_last 954
_journal_paper_doi 10.1107/S0108270193011461
_journal_volume 50
_journal_year 1994
_chemical_formula_sum 'C18 H21 N5 O3 S'
_chemical_formula_weight 387.4
_space_group_IT_number 14
_symmetry_cell_setting monoclinic
_symmetry_space_group_name_Hall '-P 2yab'
_symmetry_space_group_name_H-M 'P 1 21/a 1'
_atom_type_scat_source IntTabIV
_cell_angle_alpha 90
_cell_angle_beta 118.370(10)
_cell_angle_gamma 90
_cell_formula_units_Z 4
_cell_length_a 11.4260(10)
_cell_length_b 16.0900(10)
_cell_length_c 11.3590(10)
_cell_measurement_reflns_used 25
_cell_measurement_temperature 296
_cell_measurement_theta_max 61
_cell_measurement_theta_min 58
_cell_volume 1837.5(3)
_diffrn_measurement_device 'Rigaku AFC6S'
_diffrn_measurement_method \w/2\q
_diffrn_radiation_type CuK\a
_diffrn_radiation_wavelength 1.54178
_diffrn_reflns_limit_h_max 13
_diffrn_reflns_limit_h_min -13
_diffrn_reflns_limit_k_max 18
_diffrn_reflns_limit_k_min 0
_diffrn_reflns_limit_l_max 13
_diffrn_reflns_limit_l_min 0
_diffrn_reflns_number 3105
_diffrn_reflns_theta_max 60
_diffrn_standards_decay_% <1.0
_diffrn_standards_interval_count 50
_diffrn_standards_number 2
_exptl_absorpt_coefficient_mu 1.77
_exptl_crystal_colour Colourless
_exptl_crystal_density_diffrn 1.401
_exptl_crystal_description Plate
_exptl_crystal_size_max 0.9
_exptl_crystal_size_mid 0.7
_exptl_crystal_size_min 0.3
_refine_diff_density_max 0.43
_refine_diff_density_min -0.27
_refine_ls_extinction_method none
_refine_ls_goodness_of_fit_obs 1.03
_refine_ls_number_parameters 332
_refine_ls_number_reflns 2497
_refine_ls_R_factor_obs 0.068
_refine_ls_shift/esd_max <0.3
_refine_ls_structure_factor_coef F
_refine_ls_weighting_scheme unit
_refine_ls_wR_factor_obs 0.068
_reflns_number_observed 2497
_reflns_number_total 2707
_reflns_observed_criterion F>3\s(F)
_cod_data_source_file ha1059.cif
_cod_data_source_block ha1059_structure_1_of_1
_cod_depositor_comments
;
The following automatic conversions were performed:

'_refine_ls_weighting_scheme' value '1' was changed to 'unit'.

Automatic conversion script
Id: cif_fix_values 3143 2015-03-26 13:38:13Z robertas 
;
_cod_original_sg_symbol_H-M 'P 21/a'
_cod_original_formula_sum 'C18 H21 N5 O3 S1'
_cod_database_code 2009771

loop_
_symmetry_equiv_pos_as_xyz
x,y,z
-x,-y,-z
1/2-x,1/2+y,-z
1/2+x,1/2-y,z

loop_
_atom_site_label
_atom_site_fract_x
_atom_site_fract_y
_atom_site_fract_z
_atom_site_U_iso_or_equiv
C20 -.0644(5) .1792(4) .1241(5) .052(2)
C21 -.0781(6) .1458(5) .0073(7) .074(4)
C22 .0441(9) .1029(5) .0340(11) .098(5)
C23 .1399(8) .1093(5) .1607(10) .093(5)
S .0865(2) .15470(10) .2652(2) .0890(10)
C20' -.0524(9) .1840(5) .1509(8) .023(4)
C21' .0654(14) .1551(10) .2520(13) .067(5)
C22' .1329(16) .1042(9) .192(2) .083(12)
C23' .0738(18) .1033(10) .066(3) .093(14)
S' -.0822(5) .1409(3) -.0023(5) .086(3)
N1 -.6239(3) .1702(2) -.2792(3) .057(11)
C2 -.7654(4) .1605(3) -.3172(5) .065(2)
N3 -.7859(3) .0882(2) -.2529(3) .0530(10)
C4 -.7068(3) .0737(2) -.1235(3) .0430(10)
C5 -.5869(3) .1212(2) -.0687(3) .0420(10)
N5 -.4767(3) .1193(2) .0600(3) .0390(10)
C6 -.4570(3) .0875(2) .1792(3) .0420(10)
C7 -.3415(3) .1001(2) .2924(3) .0450(10)
C8 -.2383(3) .1515(2) .2850(3) .0480(10)
N9 -.2653(3) .1797(2) .1602(3) .0430(10)
C9 -.3799(3) .1655(2) .0475(3) .0390(10)
N10 -.4165(3) .1901(2) -.0753(3) .0440(10)
C10 -.5453(3) .1629(2) -.1473(3) .0440(10)
C11 -.5958(6) .2302(5) -.3587(7) .095(3)
C12 -.9183(4) .0485(4) -.3218(6) .073(2)
O13 -.7335(2) .0206(2) -.0576(3) .0540(10)
O14 -.5560(2) .0422(2) .1773(3) .0540(10)
C15 -.3173(4) .0651(3) .4231(4) .055(2)
C16 -.3812(5) .1124(3) .4930(4) .059(2)
C17 -.3430(7) .0783(5) .6298(6) .087(3)
O18 -.1317(3) .1678(2) .3842(3) .0640(10)
C19 -.1639(4) .2326(2) .1477(4) .050(2)
H191 -.214(3) .270(2) .062(3) .050(10)
H192 -.121(4) .265(2) .235(4) .060(10)
H171 -.360(6) .116(3) .701(6) .12(2)
H172 -.247(7) .080(4) .719(7) .14(2)
H173 -.353(7) .027(4) .624(7) .15(3)
H162 -.483(5) .104(3) .422(4) .080(10)
H161 -.356(4) .171(3) .499(4) .070(10)
H151 -.227(5) .060(3) .476(4) .080(10)
H152 -.353(4) .010(3) .405(4) .050(10)
H121 -.963(7) .063(4) -.412(7) .14(2)
H122 -.918(5) .000(4) -.264(6) .13(2)
H123 -.985(7) .096(5) -.315(7) .18(3)
H21 -.832(3) .162(2) -.430(3) .040(10)
H22 -.791(5) .204(3) -.292(4) .08(2)
H111 -.667(7) .280(4) -.393(7) .14(2)
H112 -.488(10) .240(6) -.292(9) .24(4)
H113 -.594(18) .201(12) -.444(19) .46(7)

loop_
_geom_angle_atom_site_label_1
_geom_angle_atom_site_label_2
_geom_angle_atom_site_label_3
_geom_angle
_geom_angle_publ_flag
S C20 C19 116.8(3) yes
C21 C20 C19 129.1(5) yes
C21 C20 S 114.0(5) yes
C20 C21 C22 109.1(6) yes
C21 C22 C23 113.7(9) yes
C22 C23 S 113.3(8) yes
C20 S C23 89.0(4) yes
C21' C20' S' 110.4(9) yes
C20' C21' C22' 108.6(12) yes
C21' C22' C23' 114.2(16) yes
C22' C23' S' 113.7(19) yes
C20' S' C23' 91.1(7) yes
C10 N1 C11 121.6(4) yes
C2 N1 C11 115.1(4) yes
C2 N1 C10 112.3(3) yes
N1 C2 N3 110.8(4) yes
C2 N3 C12 116.7(4) yes
C2 N3 C4 120.6(3) yes
C4 N3 C12 119.8(3) yes
N3 C4 O13 123.0(3) yes
N3 C4 C5 113.3(3) yes
C5 C4 O13 123.7(3) yes
C4 C5 C10 122.4(3) yes
C4 C5 N5 129.9(3) yes
N5 C5 C10 105.8(3) yes
C5 N5 C9 104.1(3) yes
C5 N5 C6 133.3(3) yes
C6 N5 C9 122.5(3) yes
N5 C6 O14 116.7(3) yes
N5 C6 C7 121.0(3) yes
C7 C6 O14 122.2(3) yes
C6 C7 C15 121.9(3) yes
C6 C7 C8 118.4(3) yes
C8 C7 C15 119.7(3) yes
C7 C8 O18 122.5(3) yes
C7 C8 N9 116.7(3) yes
N9 C8 O18 120.8(3) yes
C8 N9 C19 118.7(3) yes
C8 N9 C9 124.3(3) yes
C9 N9 C19 116.9(3) yes
N5 C9 N9 117.9(3) yes
N9 C9 N10 129.3(3) yes
N5 C9 N10 113.7(3) yes
C9 N10 C10 104.3(3) yes
C5 C10 N10 111.9(3) yes
N1 C10 N10 126.8(3) yes
N1 C10 C5 121.1(3) yes
C7 C15 C16 115.2(4) yes
C15 C16 C17 112.5(5) yes
C20 C19 N9 111.5(3) yes

loop_
_geom_bond_atom_site_label_1
_geom_bond_atom_site_label_2
_geom_bond_distance
_geom_bond_publ_flag
C20 C21 1.370(10) yes
C20 S 1.752(5) yes
C20 C19 1.547(8) yes
C21 C22 1.454(12) yes
C22 C23 1.335(12) yes
C23 S 1.733(12) yes
C20' C21' 1.370(14) yes
C20' S' 1.750(11) yes
C21' C22' 1.49(3) yes
C22' C23' 1.26(3) yes
C23' S' 1.682(19) yes
N1 C2 1.470(6) yes
N1 C10 1.337(4) yes
N1 C11 1.458(9) yes
C2 N3 1.451(6) yes
N3 C4 1.330(4) yes
N3 C12 1.478(5) yes
C4 C5 1.428(4) yes
C4 O13 1.265(5) yes
C5 N5 1.405(4) yes
C5 C10 1.370(5) yes
N5 C6 1.362(5) yes
N5 C9 1.394(5) yes
C6 C7 1.350(3) yes
C6 O14 1.337(5) yes
C7 C8 1.475(5) yes
C7 C15 1.486(6) yes
C8 N9 1.377(5) yes
C8 O18 1.232(4) yes
N9 C9 1.346(3) yes
N9 C19 1.498(6) yes
C9 N10 1.313(4) yes
N10 C10 1.372(4) yes
C15 C16 1.514(8) yes
C16 C17 1.504(8) yes

loop_
_geom_contact_atom_site_label_1
_geom_contact_atom_site_label_2
_geom_contact_distance
_geom_contact_site_symmetry_2
_geom_contact_publ_flag
O14 O13 2.493(3) . yes
N3 C7 3.481(5) 2_455 yes
C4 C6 3.429(5) 2_455 yes
N5 O13 3.301(5) 2_455 yes
N9 O13 3.425(5) 2_455 yes
C9 O13 3.243(5) 2_455 yes

loop_
_geom_torsion_atom_site_label_1
_geom_torsion_atom_site_label_2
_geom_torsion_atom_site_label_3
_geom_torsion_atom_site_label_4
_geom_torsion
_geom_torsion_publ_flag
C6 C7 C15 C16 -79.0(5) yes
C8 C7 C15 C16 99.9(4) yes
C7 C15 C16 C17 -174.9(4) yes
C8 N9 C19 C20 89.7(4) yes
C9 N9 C19 C20 -92.6(4) yes
N9 C19 C20 C21 82.1(7) yes
N9 C19 C20 S -96.2(4) yes
